data_4022743
loop_
_publ_author_name
'Gary A. Molander'
'Barbara Czak\'o'
'Michael Rheam'

_publ_section_title
;
 Construction of Bicyclic Ring Systems via a Transannular
 SmI~2~-Mediated Ketone-Olefin Cyclization Strategy
;
_journal_name_full 'Journal of Organic Chemistry'
_journal_page_first 1755
_journal_page_last 1764
_journal_paper_doi 10.1021/jo062292d
_journal_volume 72
_journal_year 2007
_chemical_formula_sum 'C11 H20 O'
_chemical_formula_weight 168.27
_space_group_IT_number 82
_symmetry_cell_setting tetragonal
_symmetry_Int_Tables_number 82
_symmetry_space_group_name_Hall 'I -4'
_symmetry_space_group_name_H-M 'I -4'
_atom_sites_solution_hydrogens geom
_atom_sites_solution_primary direct
_audit_creation_method SHELXL-97
_cell_angle_alpha 90.00
_cell_angle_beta 90.00
_cell_angle_gamma 90.00
_cell_formula_units_Z 8
_cell_length_a 15.694(2)
_cell_length_b 15.694(2)
_cell_length_c 8.2592(12)
_cell_measurement_temperature 143(1)
_cell_volume 2034.2(5)
_computing_data_collection 'CrystalClear (Rigaku, 1999)'
_computing_data_reduction 'CrystalClear (Rigaku, 1999)'
_computing_structure_refinement 'SHELXL-97 (Sheldrick, 1997)'
_computing_structure_solution 'SIR97 (Altomare, 1999)'
_diffrn_ambient_temperature 143(1)
_diffrn_measured_fraction_theta_full 0.998
_diffrn_measured_fraction_theta_max 0.998
_diffrn_measurement_device 'CCD Area Detector'
_diffrn_measurement_device_type 'Rigaku Mercury'
_diffrn_measurement_method 'phi and omega rotations'
_diffrn_radiation_monochromator graphite
_diffrn_radiation_source 'rotating anode'
_diffrn_radiation_type MoK\a
_diffrn_radiation_wavelength 0.71069
_diffrn_reflns_av_R_equivalents 0.0455
_diffrn_reflns_av_sigmaI/netI 0.0297
_diffrn_reflns_limit_h_max 18
_diffrn_reflns_limit_h_min -18
_diffrn_reflns_limit_k_max 18
_diffrn_reflns_limit_k_min -18
_diffrn_reflns_limit_l_max 9
_diffrn_reflns_limit_l_min -9
_diffrn_reflns_number 8331
_diffrn_reflns_theta_full 24.98
_diffrn_reflns_theta_max 24.98
_diffrn_reflns_theta_min 2.60
_exptl_absorpt_coefficient_mu 0.067
_exptl_absorpt_correction_T_max 1.0000
_exptl_absorpt_correction_T_min 0.4739
_exptl_absorpt_correction_type multi-scan
_exptl_crystal_density_diffrn 1.099
_exptl_crystal_density_method 'not measured'
_exptl_crystal_F_000 752
_exptl_crystal_size_max 0.45
_exptl_crystal_size_mid 0.12
_exptl_crystal_size_min 0.10
_refine_diff_density_max 0.522
_refine_diff_density_min -0.285
_refine_diff_density_rms 0.069
_refine_ls_abs_structure_details 'Flack H D (1983), Acta Cryst. A39, 876-881'
_refine_ls_abs_structure_Flack 1(4)
_refine_ls_extinction_coef 0.000(6)
_refine_ls_extinction_expression Fc^*^=kFc[1+0.001xFc^2^\l^3^/sin(2\q)]^-1/4^
_refine_ls_extinction_method SHELXL
_refine_ls_goodness_of_fit_ref 1.401
_refine_ls_hydrogen_treatment constr
_refine_ls_matrix_type full
_refine_ls_number_parameters 111
_refine_ls_number_reflns 1785
_refine_ls_number_restraints 0
_refine_ls_restrained_S_all 1.401
_refine_ls_R_factor_all 0.1153
_refine_ls_R_factor_gt 0.1060
_refine_ls_shift/su_max 0.000
_refine_ls_shift/su_mean 0.000
_refine_ls_structure_factor_coef Fsqd
_refine_ls_weighting_details 'calc w=1/[\s^2^(Fo^2^)+(0.2000P)^2^+0.0000P] where P=(Fo^2^+2Fc^2^)/3'
_refine_ls_weighting_scheme calc
_refine_ls_wR_factor_gt 0.3133
_refine_ls_wR_factor_ref 0.3359
_reflns_number_gt 1472
_reflns_number_total 1785
_reflns_threshold_expression >2sigma(I)
_cod_data_source_file jo062292dsi20061107_122938.cif
_cod_data_source_block shelxl
_cod_original_sg_symbol_H-M 'I -4 '
_cod_database_code 4022743

loop_
_symmetry_equiv_pos_as_xyz
'x, y, z'
'y, -x, -z'
'-x, -y, z'
'-y, x, -z'
'x+1/2, y+1/2, z+1/2'
'y+1/2, -x+1/2, -z+1/2'
'-x+1/2, -y+1/2, z+1/2'
'-y+1/2, x+1/2, -z+1/2'

loop_
_atom_site_label
_atom_site_type_symbol
_atom_site_fract_x
_atom_site_fract_y
_atom_site_fract_z
_atom_site_U_iso_or_equiv
_atom_site_adp_type
_atom_site_occupancy
_atom_site_symmetry_multiplicity
_atom_site_calc_flag
_atom_site_refinement_flags
O1 O 0.61682(16) 0.96159(16) 0.2786(5) 0.0690(10) Uani 1 1 d .
H1 H 0.6279 0.9553 0.1823 0.103 Uiso 1 1 calc R
C1 C 0.6776(2) 0.9141(2) 0.3755(5) 0.0593(11) Uani 1 1 d .
C2 C 0.7001(3) 0.8324(3) 0.2820(6) 0.0684(12) Uani 1 1 d .
H2A H 0.7511 0.8091 0.3312 0.091 Uiso 1 1 calc R
H2B H 0.6546 0.7919 0.3019 0.091 Uiso 1 1 calc R
C3 C 0.7147(3) 0.8344(4) 0.1039(7) 0.0813(14) Uani 1 1 d .
H3A H 0.6708 0.8699 0.0561 0.108 Uiso 1 1 calc R
H3B H 0.7063 0.7771 0.0629 0.108 Uiso 1 1 calc R
C4 C 0.8003(4) 0.8659(4) 0.0424(8) 0.0944(18) Uani 1 1 d .
H4A H 0.8457 0.8370 0.1001 0.125 Uiso 1 1 calc R
H4B H 0.8058 0.8523 -0.0717 0.125 Uiso 1 1 calc R
C5 C 0.8089(4) 0.9599(3) 0.0654(7) 0.0801(14) Uani 1 1 d .
H5A H 0.7531 0.9843 0.0850 0.107 Uiso 1 1 calc R
H5B H 0.8313 0.9851 -0.0331 0.107 Uiso 1 1 calc R
C6 C 0.8730(4) 0.9843(4) 0.2193(12) 0.118(3) Uani 1 1 d .
H6A H 0.9286 0.9597 0.1987 0.157 Uiso 1 1 calc R
H6B H 0.8799 1.0457 0.2227 0.157 Uiso 1 1 calc R
C7 C 0.8415(3) 0.9535(3) 0.3882(11) 0.103(2) Uani 1 1 d .
H7A H 0.8470 0.8920 0.3942 0.137 Uiso 1 1 calc R
H7B H 0.8775 0.9780 0.4715 0.137 Uiso 1 1 calc R
C8 C 0.7492(3) 0.9780(3) 0.4215(6) 0.0630(11) Uani 1 1 d .
H8 H 0.7376 1.0320 0.3664 0.084 Uiso 1 1 calc R
C9 C 0.7376(7) 0.9921(6) 0.6058(8) 0.129(3) Uani 1 1 d .
H9A H 0.7773 0.9571 0.6665 0.171 Uiso 1 1 calc R
H9B H 0.7472 1.0514 0.6336 0.171 Uiso 1 1 calc R
C10 C 0.6445(5) 0.9660(4) 0.6435(8) 0.103(2) Uani 1 1 d .
H10A H 0.6370 0.9518 0.7569 0.137 Uiso 1 1 calc R
H10B H 0.6045 1.0103 0.6133 0.137 Uiso 1 1 calc R
C11 C 0.6363(4) 0.8886(3) 0.5365(7) 0.0793(15) Uani 1 1 d .
H11A H 0.5769 0.8739 0.5208 0.106 Uiso 1 1 calc R
H11B H 0.6656 0.8403 0.5839 0.106 Uiso 1 1 calc R

loop_
_atom_site_aniso_label
_atom_site_aniso_U_11
_atom_site_aniso_U_22
_atom_site_aniso_U_33
_atom_site_aniso_U_23
_atom_site_aniso_U_13
_atom_site_aniso_U_12
O1 0.0477(14) 0.0478(14) 0.111(3) 0.0063(14) -0.0057(14) 0.0061(12)
C1 0.0494(18) 0.0540(19) 0.075(3) -0.0033(18) -0.0053(17) 0.0041(15)
C2 0.065(2) 0.061(2) 0.079(3) 0.000(2) -0.004(2) 0.013(2)
C3 0.084(3) 0.083(3) 0.077(3) -0.010(2) 0.011(2) 0.005(3)
C4 0.105(4) 0.082(3) 0.096(4) -0.012(3) 0.029(3) -0.011(3)
C5 0.089(3) 0.070(3) 0.081(3) 0.003(2) 0.010(3) -0.001(3)
C6 0.084(3) 0.070(3) 0.200(9) -0.004(4) 0.060(5) -0.018(3)
C7 0.055(2) 0.063(3) 0.192(8) 0.016(4) -0.022(3) -0.011(2)
C8 0.057(2) 0.056(2) 0.075(3) -0.0011(17) -0.0060(19) -0.0134(17)
C9 0.190(8) 0.130(5) 0.066(3) -0.018(3) 0.016(4) -0.087(6)
C10 0.127(5) 0.093(4) 0.089(4) -0.022(3) 0.042(4) -0.027(4)
C11 0.088(3) 0.071(3) 0.079(3) -0.007(2) 0.016(2) -0.021(3)

loop_
_atom_type_symbol
_atom_type_description
_atom_type_scat_dispersion_real
_atom_type_scat_dispersion_imag
_atom_type_scat_source
C C 0.0033 0.0016 'International Tables Vol C Tables 4.2.6.8 and 6.1.1.4'
H H 0.0000 0.0000 'International Tables Vol C Tables 4.2.6.8 and 6.1.1.4'
O O 0.0106 0.0060 'International Tables Vol C Tables 4.2.6.8 and 6.1.1.4'

loop_
_geom_angle_atom_site_label_1
_geom_angle_atom_site_label_2
_geom_angle_atom_site_label_3
_geom_angle
O1 C1 C11 109.5(4)
O1 C1 C2 107.6(3)
C11 C1 C2 108.3(4)
O1 C1 C8 106.2(3)
C11 C1 C8 105.2(4)
C2 C1 C8 119.7(3)
C3 C2 C1 120.9(4)
C2 C3 C4 118.3(5)
C5 C4 C3 111.0(5)
C4 C5 C6 112.3(5)
C7 C6 C5 114.9(4)
C8 C7 C6 112.6(5)
C7 C8 C9 108.9(6)
C7 C8 C1 118.7(4)
C9 C8 C1 104.4(4)
C10 C9 C8 105.7(6)
C11 C10 C9 100.1(5)
C10 C11 C1 105.2(4)

loop_
_geom_bond_atom_site_label_1
_geom_bond_atom_site_label_2
_geom_bond_distance
O1 C1 1.451(5)
C1 C11 1.533(7)
C1 C2 1.538(5)
C1 C8 1.552(5)
C2 C3 1.489(8)
C3 C4 1.518(8)
C4 C5 1.495(8)
C5 C6 1.665(12)
C6 C7 1.558(12)
C7 C8 1.524(7)
C8 C9 1.549(7)
C9 C10 1.549(11)
C10 C11 1.507(8)

loop_
_cod_related_entry_id
_cod_related_entry_database
_cod_related_entry_code
1 ChemSpider 8256317
